data_2225830
loop_
_publ_author_name
'Choi, Hong Dae'
'Seo, Pil Ja'
'Son, Byeng Wha'
'Lee, Uk'

_publ_section_title
;
 2-(4-Fluorophenyl)-3-methylsulfinyl-5-phenyl-1-benzofuran
;
_journal_coeditor_code FB2185
_journal_issue 5
_journal_name_full 'Acta Crystallographica Section E'
_journal_page_first o1167
_journal_paper_doi 10.1107/S1600536810014613
_journal_volume 66
_journal_year 2010
_chemical_formula_iupac 'C21 H15 F O2 S'
_chemical_formula_moiety 'C21 H15 F O2 S'
_chemical_formula_sum 'C21 H15 F O2 S'
_chemical_formula_weight 350.39
_chemical_melting_point_gt 506
_chemical_melting_point_lt 507
_chemical_name_systematic
;
2-(4-Fluorophenyl)-3-methylsulfinyl-5-phenyl-1-benzofuran
;
_space_group_IT_number 4
_symmetry_cell_setting monoclinic
_symmetry_space_group_name_Hall 'P 2yb'
_symmetry_space_group_name_H-M 'P 1 21 1'
_atom_sites_solution_hydrogens difmap
_atom_sites_solution_primary direct
_atom_sites_solution_secondary difmap
_cell_angle_alpha 90.00
_cell_angle_beta 110.047(2)
_cell_angle_gamma 90.00
_cell_formula_units_Z 2
_cell_length_a 10.148(2)
_cell_length_b 7.1170(10)
_cell_length_c 11.991(2)
_cell_measurement_reflns_used 3710
_cell_measurement_temperature 173(2)
_cell_measurement_theta_max 28.33
_cell_measurement_theta_min 2.28
_cell_volume 813.6(2)
_computing_cell_refinement '<i>SAINT</i> (Bruker, 2009)'
_computing_data_collection '<i>APEX2</i> (Bruker, 2009)'
_computing_data_reduction '<i>SAINT</i> (Bruker, 2009)'
_computing_molecular_graphics '<i>ORTEP-3</i> (Farrugia, 1997) and <i>DIAMOND</i> (Brandenburg, 1998)'
_computing_publication_material '<i>SHELXL97</i> (Sheldrick, 2008)'
_computing_structure_refinement '<i>SHELXL97</i> (Sheldrick, 2008)'
_computing_structure_solution '<i>SHELXS97</i> (Sheldrick, 2008)'
_diffrn_ambient_temperature 173(2)
_diffrn_detector_area_resol_mean 10.0
_diffrn_measured_fraction_theta_full 0.988
_diffrn_measured_fraction_theta_max 0.988
_diffrn_measurement_device_type 'Bruker SMART APEXII CCD'
_diffrn_measurement_method '\f and \w scans'
_diffrn_radiation_monochromator 'graphite multilayer'
_diffrn_radiation_source 'rotating anode'
_diffrn_radiation_type MoK\a
_diffrn_radiation_wavelength 0.71073
_diffrn_reflns_av_R_equivalents 0.0187
_diffrn_reflns_av_sigmaI/netI 0.0279
_diffrn_reflns_limit_h_max 12
_diffrn_reflns_limit_h_min -8
_diffrn_reflns_limit_k_max 8
_diffrn_reflns_limit_k_min -9
_diffrn_reflns_limit_l_max 14
_diffrn_reflns_limit_l_min -15
_diffrn_reflns_number 4812
_diffrn_reflns_theta_full 27.00
_diffrn_reflns_theta_max 27.00
_diffrn_reflns_theta_min 1.81
_diffrn_standards_number 0
_exptl_absorpt_coefficient_mu 0.221
_exptl_absorpt_correction_T_max 0.9468
_exptl_absorpt_correction_T_min 0.9168
_exptl_absorpt_correction_type multi-scan
_exptl_absorpt_process_details '(<i>SADABS</i>; Bruker, 2009)'
_exptl_crystal_colour colourless
_exptl_crystal_density_diffrn 1.430
_exptl_crystal_density_method 'not measured'
_exptl_crystal_description block
_exptl_crystal_F_000 364
_exptl_crystal_size_max 0.40
_exptl_crystal_size_mid 0.40
_exptl_crystal_size_min 0.25
_refine_diff_density_max 0.306
_refine_diff_density_min -0.210
_refine_ls_abs_structure_details 'Flack (1983), 1308 Friedel pairs'
_refine_ls_abs_structure_Flack 0.39(7)
_refine_ls_extinction_method none
_refine_ls_goodness_of_fit_ref 1.060
_refine_ls_hydrogen_treatment constr
_refine_ls_matrix_type full
_refine_ls_number_constraints 59
_refine_ls_number_parameters 228
_refine_ls_number_reflns 3226
_refine_ls_number_restraints 1
_refine_ls_restrained_S_all 1.060
_refine_ls_R_factor_all 0.0347
_refine_ls_R_factor_gt 0.0317
_refine_ls_shift/su_max 0.000
_refine_ls_shift/su_mean 0.000
_refine_ls_structure_factor_coef Fsqd
_refine_ls_weighting_details 'calc w=1/[\s^2^(Fo^2^)+(0.0516P)^2^+0.1094P] where P=(Fo^2^+2Fc^2^)/3'
_refine_ls_weighting_scheme calc
_refine_ls_wR_factor_gt 0.0830
_refine_ls_wR_factor_ref 0.0859
_reflns_number_gt 3065
_reflns_number_total 3226
_reflns_threshold_expression I>2\s(I)
_cod_data_source_file fb2185.cif
_cod_data_source_block I
_cod_depositor_comments
;
The following automatic conversions were performed:
'_symmetry_cell_setting' value 'Monoclinic' changed to 'monoclinic'
according to '/home/saulius/struct/CIF-dictionaries/cif_core.dic'
dictionary named 'cif_core.dic' version 2.4.1 from 2010-06-29.

Automatic conversion script
Id: cif_fix_enum 1527 2010-12-29 10:47:43Z saulius 
;
_cod_original_sg_symbol_H-M 'P 21'
_cod_database_code 2225830
_cod_database_fobs_code 2225830

loop_
_symmetry_equiv_pos_as_xyz
'x, y, z'
'-x, y+1/2, -z'

loop_
_atom_site_type_symbol
_atom_site_label
_atom_site_fract_x
_atom_site_fract_y
_atom_site_fract_z
_atom_site_U_iso_or_equiv
_atom_site_adp_type
_atom_site_calc_flag
_atom_site_refinement_flags
_atom_site_occupancy
_atom_site_disorder_assembly
_atom_site_disorder_group
S S 0.55747(5) 0.51643(8) 0.86742(4) 0.03009(13) Uani d . 1 . .
F F 1.26845(12) 0.4440(2) 1.03910(11) 0.0425(3) Uani d . 1 . .
O O1 0.70363(13) 0.4548(2) 0.60162(10) 0.0280(3) Uani d . 1 . .
O O2 0.44274(15) 0.6590(2) 0.83904(13) 0.0398(4) Uani d . 1 . .
C C1 0.59124(17) 0.4753(3) 0.73449(15) 0.0251(4) Uani d . 1 . .
C C2 0.48587(19) 0.4671(3) 0.61728(15) 0.0257(4) Uani d . 1 . .
C C3 0.33954(18) 0.4703(3) 0.57251(15) 0.0256(4) Uani d . 1 . .
H H3 0.2883 0.4810 0.6234 0.031 Uiso calc R 1 . .
C C4 0.27128(18) 0.4572(3) 0.44981(15) 0.0255(4) Uani d . 1 . .
C C5 0.35234(19) 0.4441(3) 0.37470(16) 0.0286(4) Uani d . 1 . .
H H5 0.3061 0.4352 0.2932 0.034 Uiso calc R 1 . .
C C6 0.4975(2) 0.4439(3) 0.41758(16) 0.0317(4) Uani d . 1 . .
H H6 0.5495 0.4366 0.3672 0.038 Uiso calc R 1 . .
C C7 0.56102(19) 0.4553(3) 0.53979(16) 0.0264(4) Uani d . 1 . .
C C8 0.71883(19) 0.4670(3) 0.72036(15) 0.0255(4) Uani d . 1 . .
C C9 0.86341(18) 0.4633(3) 0.80353(15) 0.0242(4) Uani d . 1 . .
C C10 0.97478(18) 0.5278(3) 0.76948(16) 0.0278(4) Uani d . 1 . .
H H10 0.9566 0.5745 0.6932 0.033 Uiso calc R 1 . .
C C11 1.11179(18) 0.5224(3) 0.84845(17) 0.0317(4) Uani d . 1 . .
H H11 1.1857 0.5663 0.8265 0.038 Uiso calc R 1 . .
C C12 1.13528(19) 0.4503(3) 0.96030(17) 0.0291(4) Uani d . 1 . .
C C13 1.0289(2) 0.3813(3) 0.99652(17) 0.0288(4) Uani d . 1 . .
H H13 1.0484 0.3314 1.0722 0.035 Uiso calc R 1 . .
C C14 0.89299(19) 0.3886(3) 0.91741(16) 0.0268(4) Uani d . 1 . .
H H14 0.8201 0.3432 0.9402 0.032 Uiso calc R 1 . .
C C15 0.11547(19) 0.4540(3) 0.39950(15) 0.0250(4) Uani d . 1 . .
C C16 0.0356(2) 0.3732(3) 0.46221(16) 0.0281(4) Uani d . 1 . .
H H16 0.0806 0.3231 0.5373 0.034 Uiso calc R 1 . .
C C17 -0.1097(2) 0.3669(3) 0.41369(17) 0.0313(4) Uani d . 1 . .
H H17 -0.1610 0.3139 0.4568 0.038 Uiso calc R 1 . .
C C18 -0.1788(2) 0.4392(3) 0.30148(18) 0.0323(4) Uani d . 1 . .
H H18 -0.2760 0.4326 0.2686 0.039 Uiso calc R 1 . .
C C19 -0.10197(19) 0.5216(3) 0.23840(16) 0.0315(4) Uani d . 1 . .
H H19 -0.1478 0.5718 0.1635 0.038 Uiso calc R 1 . .
C C20 0.04378(18) 0.5288(3) 0.28756(15) 0.0277(4) Uani d . 1 . .
H H20 0.0944 0.5848 0.2448 0.033 Uiso calc R 1 . .
C C21 0.4775(2) 0.2943(4) 0.8756(2) 0.0421(6) Uani d . 1 . .
H H21A 0.4490 0.2925 0.9441 0.063 Uiso calc R 1 . .
H H21B 0.5438 0.1952 0.8817 0.063 Uiso calc R 1 . .
H H21C 0.3970 0.2765 0.8053 0.063 Uiso calc R 1 . .

loop_
_atom_site_aniso_label
_atom_site_aniso_U_11
_atom_site_aniso_U_22
_atom_site_aniso_U_33
_atom_site_aniso_U_12
_atom_site_aniso_U_13
_atom_site_aniso_U_23
S 0.0302(2) 0.0398(3) 0.02136(19) 0.0062(2) 0.01031(15) -0.0019(2)
F 0.0287(6) 0.0505(8) 0.0447(7) -0.0009(6) 0.0080(5) 0.0011(6)
O1 0.0297(7) 0.0328(7) 0.0243(6) 0.0016(6) 0.0128(5) 0.0010(6)
O2 0.0390(8) 0.0470(10) 0.0350(8) 0.0117(7) 0.0148(7) -0.0033(7)
C1 0.0285(9) 0.0257(11) 0.0232(8) 0.0025(7) 0.0116(7) -0.0012(7)
C2 0.0336(9) 0.0226(10) 0.0228(8) 0.0019(7) 0.0120(7) 0.0007(7)
C3 0.0306(9) 0.0244(11) 0.0253(8) 0.0003(7) 0.0142(7) -0.0004(7)
C4 0.0306(9) 0.0213(9) 0.0250(8) -0.0008(8) 0.0100(7) 0.0015(8)
C5 0.0361(10) 0.0289(10) 0.0224(8) -0.0012(8) 0.0122(7) -0.0009(8)
C6 0.0364(10) 0.0369(11) 0.0269(9) 0.0023(9) 0.0173(8) 0.0011(9)
C7 0.0292(9) 0.0247(9) 0.0285(9) 0.0011(8) 0.0140(7) 0.0003(8)
C8 0.0322(9) 0.0220(10) 0.0253(8) 0.0005(7) 0.0135(7) 0.0017(7)
C9 0.0264(9) 0.0198(9) 0.0289(8) 0.0020(7) 0.0129(7) -0.0005(8)
C10 0.0346(9) 0.0241(9) 0.0304(8) 0.0022(9) 0.0184(7) 0.0027(9)
C11 0.0311(9) 0.0265(10) 0.0439(10) -0.0006(9) 0.0211(8) -0.0002(10)
C12 0.0249(9) 0.0264(10) 0.0354(9) 0.0025(8) 0.0094(7) -0.0021(9)
C13 0.0337(11) 0.0249(10) 0.0289(9) 0.0027(8) 0.0121(8) 0.0015(8)
C14 0.0292(10) 0.0242(10) 0.0310(9) 0.0007(7) 0.0154(8) 0.0016(8)
C15 0.0330(9) 0.0196(9) 0.0237(8) -0.0035(8) 0.0114(7) -0.0042(8)
C16 0.0374(11) 0.0254(10) 0.0234(8) -0.0021(8) 0.0126(8) -0.0002(8)
C17 0.0352(10) 0.0285(11) 0.0351(10) -0.0046(8) 0.0183(8) -0.0027(9)
C18 0.0265(9) 0.0319(11) 0.0385(10) -0.0017(8) 0.0108(8) -0.0040(9)
C19 0.0358(9) 0.0270(10) 0.0288(8) 0.0016(9) 0.0073(7) 0.0011(9)
C20 0.0342(9) 0.0234(9) 0.0273(8) -0.0040(9) 0.0130(7) 0.0017(9)
C21 0.0451(13) 0.0481(15) 0.0405(12) 0.0055(11) 0.0242(10) 0.0131(11)

loop_
_atom_type_symbol
_atom_type_description
_atom_type_scat_dispersion_real
_atom_type_scat_dispersion_imag
_atom_type_scat_source
C C 0.0033 0.0016 'International Tables Vol C Tables 4.2.6.8 and 6.1.1.4'
H H 0.0000 0.0000 'International Tables Vol C Tables 4.2.6.8 and 6.1.1.4'
O O 0.0106 0.0060 'International Tables Vol C Tables 4.2.6.8 and 6.1.1.4'
F F 0.0171 0.0103 'International Tables Vol C Tables 4.2.6.8 and 6.1.1.4'
S S 0.1246 0.1234 'International Tables Vol C Tables 4.2.6.8 and 6.1.1.4'

loop_
_geom_angle_atom_site_label_1
_geom_angle_atom_site_label_2
_geom_angle_atom_site_label_3
_geom_angle_site_symmetry_1
_geom_angle_site_symmetry_3
_geom_angle
_geom_angle_publ_flag
O2 S C1 . . 106.52(9) ?
O2 S C21 . . 106.22(10) ?
C1 S C21 . . 97.72(10) ?
C8 O1 C7 . . 106.22(13) ?
C8 C1 C2 . . 107.14(15) ?
C8 C1 S . . 127.27(14) ?
C2 C1 S . . 125.19(13) ?
C7 C2 C3 . . 119.90(16) ?
C7 C2 C1 . . 105.03(15) ?
C3 C2 C1 . . 135.07(16) ?
C2 C3 C4 . . 118.80(15) ?
C2 C3 H3 . . 120.6 ?
C4 C3 H3 . . 120.6 ?
C3 C4 C5 . . 119.18(16) ?
C3 C4 C15 . . 120.16(15) ?
C5 C4 C15 . . 120.66(16) ?
C6 C5 C4 . . 122.70(17) ?
C6 C5 H5 . . 118.7 ?
C4 C5 H5 . . 118.7 ?
C5 C6 C7 . . 116.31(16) ?
C5 C6 H6 . . 121.8 ?
C7 C6 H6 . . 121.8 ?
O1 C7 C6 . . 126.11(16) ?
O1 C7 C2 . . 110.78(15) ?
C6 C7 C2 . . 123.10(17) ?
C1 C8 O1 . . 110.83(15) ?
C1 C8 C9 . . 133.51(16) ?
O1 C8 C9 . . 115.64(14) ?
C14 C9 C10 . . 118.91(16) ?
C14 C9 C8 . . 120.10(15) ?
C10 C9 C8 . . 120.96(16) ?
C11 C10 C9 . . 120.69(17) ?
C11 C10 H10 . . 119.7 ?
C9 C10 H10 . . 119.7 ?
C12 C11 C10 . . 118.19(16) ?
C12 C11 H11 . . 120.9 ?
C10 C11 H11 . . 120.9 ?
F C12 C11 . . 119.20(16) ?
F C12 C13 . . 117.85(18) ?
C11 C12 C13 . . 122.95(18) ?
C14 C13 C12 . . 118.27(18) ?
C14 C13 H13 . . 120.9 ?
C12 C13 H13 . . 120.9 ?
C13 C14 C9 . . 120.97(17) ?
C13 C14 H14 . . 119.5 ?
C9 C14 H14 . . 119.5 ?
C20 C15 C16 . . 117.73(17) ?
C20 C15 C4 . . 121.06(15) ?
C16 C15 C4 . . 121.20(16) ?
C17 C16 C15 . . 120.94(18) ?
C17 C16 H16 . . 119.5 ?
C15 C16 H16 . . 119.5 ?
C18 C17 C16 . . 120.43(18) ?
C18 C17 H17 . . 119.8 ?
C16 C17 H17 . . 119.8 ?
C17 C18 C19 . . 119.61(18) ?
C17 C18 H18 . . 120.2 ?
C19 C18 H18 . . 120.2 ?
C18 C19 C20 . . 119.88(17) ?
C18 C19 H19 . . 120.1 ?
C20 C19 H19 . . 120.1 ?
C19 C20 C15 . . 121.40(17) ?
C19 C20 H20 . . 119.3 ?
C15 C20 H20 . . 119.3 ?
S C21 H21A . . 109.5 ?
S C21 H21B . . 109.5 ?
H21A C21 H21B . . 109.5 ?
S C21 H21C . . 109.5 ?
H21A C21 H21C . . 109.5 ?
H21B C21 H21C . . 109.5 ?

loop_
_geom_bond_atom_site_label_1
_geom_bond_atom_site_label_2
_geom_bond_site_symmetry_2
_geom_bond_distance
_geom_bond_publ_flag
S O2 . 1.4931(16) ?
S C1 . 1.7660(17) ?
S C21 . 1.795(2) ?
F C12 . 1.359(2) ?
O1 C8 . 1.381(2) ?
O1 C7 . 1.382(2) ?
C1 C8 . 1.364(2) ?
C1 C2 . 1.446(2) ?
C2 C7 . 1.392(2) ?
C2 C3 . 1.395(2) ?
C3 C4 . 1.398(2) ?
C3 H3 . 0.9300 ?
C4 C5 . 1.416(2) ?
C4 C15 . 1.487(2) ?
C5 C6 . 1.383(3) ?
C5 H5 . 0.9300 ?
C6 C7 . 1.386(3) ?
C6 H6 . 0.9300 ?
C8 C9 . 1.464(2) ?
C9 C14 . 1.399(2) ?
C9 C10 . 1.404(2) ?
C10 C11 . 1.389(2) ?
C10 H10 . 0.9300 ?
C11 C12 . 1.379(3) ?
C11 H11 . 0.9300 ?
C12 C13 . 1.385(3) ?
C13 C14 . 1.381(3) ?
C13 H13 . 0.9300 ?
C14 H14 . 0.9300 ?
C15 C20 . 1.395(3) ?
C15 C16 . 1.404(3) ?
C16 C17 . 1.388(3) ?
C16 H16 . 0.9300 ?
C17 C18 . 1.386(3) ?
C17 H17 . 0.9300 ?
C18 C19 . 1.388(3) ?
C18 H18 . 0.9300 ?
C19 C20 . 1.393(2) ?
C19 H19 . 0.9300 ?
C20 H20 . 0.9300 ?
C21 H21A . 0.9600 ?
C21 H21B . 0.9600 ?
C21 H21C . 0.9600 ?

loop_
_geom_hbond_atom_site_label_D
_geom_hbond_atom_site_label_H
_geom_hbond_atom_site_label_A
_geom_hbond_site_symmetry_A
_geom_hbond_distance_DH
_geom_hbond_distance_HA
_geom_hbond_distance_DA
_geom_hbond_angle_DHA
C18 H18 O2 2_546 0.93 2.61 3.301(3) 131.4
C21 H21A O2 2_647 0.96 2.63 3.375(3) 134.8
C21 H21B F 2_747 0.96 2.55 3.478(3) 163.6
C10 H10 Cg1 2_656 0.93 2.86 3.450(2) 122
C13 H13 Cg2 2_747 0.93 2.81 3.417(2) 124

loop_
_geom_torsion_atom_site_label_1
_geom_torsion_atom_site_label_2
_geom_torsion_atom_site_label_3
_geom_torsion_atom_site_label_4
_geom_torsion_site_symmetry_1
_geom_torsion_site_symmetry_2
_geom_torsion_site_symmetry_3
_geom_torsion_site_symmetry_4
_geom_torsion
_geom_torsion_publ_flag
O2 S C1 C8 . . . . 133.81(19) ?
C21 S C1 C8 . . . . -116.67(19) ?
O2 S C1 C2 . . . . -38.02(19) ?
C21 S C1 C2 . . . . 71.50(18) ?
C8 C1 C2 C7 . . . . -0.3(2) ?
S C1 C2 C7 . . . . 172.91(16) ?
C8 C1 C2 C3 . . . . -179.7(2) ?
S C1 C2 C3 . . . . -6.5(3) ?
C7 C2 C3 C4 . . . . 1.4(3) ?
C1 C2 C3 C4 . . . . -179.3(2) ?
C2 C3 C4 C5 . . . . -1.0(3) ?
C2 C3 C4 C15 . . . . 178.04(17) ?
C3 C4 C5 C6 . . . . -0.1(3) ?
C15 C4 C5 C6 . . . . -179.11(19) ?
C4 C5 C6 C7 . . . . 0.7(3) ?
C8 O1 C7 C6 . . . . -179.6(2) ?
C8 O1 C7 C2 . . . . -0.1(2) ?
C5 C6 C7 O1 . . . . 179.1(2) ?
C5 C6 C7 C2 . . . . -0.3(3) ?
C3 C2 C7 O1 . . . . 179.75(16) ?
C1 C2 C7 O1 . . . . 0.3(2) ?
C3 C2 C7 C6 . . . . -0.8(3) ?
C1 C2 C7 C6 . . . . 179.71(19) ?
C2 C1 C8 O1 . . . . 0.2(2) ?
S C1 C8 O1 . . . . -172.79(14) ?
C2 C1 C8 C9 . . . . -177.7(2) ?
S C1 C8 C9 . . . . 9.2(3) ?
C7 O1 C8 C1 . . . . -0.1(2) ?
C7 O1 C8 C9 . . . . 178.29(16) ?
C1 C8 C9 C14 . . . . 27.8(3) ?
O1 C8 C9 C14 . . . . -150.11(18) ?
C1 C8 C9 C10 . . . . -154.5(2) ?
O1 C8 C9 C10 . . . . 27.6(3) ?
C14 C9 C10 C11 . . . . -1.7(3) ?
C8 C9 C10 C11 . . . . -179.48(19) ?
C9 C10 C11 C12 . . . . 0.7(3) ?
C10 C11 C12 F . . . . -179.86(19) ?
C10 C11 C12 C13 . . . . 0.8(3) ?
F C12 C13 C14 . . . . 179.42(18) ?
C11 C12 C13 C14 . . . . -1.2(3) ?
C12 C13 C14 C9 . . . . 0.1(3) ?
C10 C9 C14 C13 . . . . 1.3(3) ?
C8 C9 C14 C13 . . . . 179.05(18) ?
C3 C4 C15 C20 . . . . 149.0(2) ?
C5 C4 C15 C20 . . . . -32.0(3) ?
C3 C4 C15 C16 . . . . -31.9(3) ?
C5 C4 C15 C16 . . . . 147.1(2) ?
C20 C15 C16 C17 . . . . 0.5(3) ?
C4 C15 C16 C17 . . . . -178.57(19) ?
C15 C16 C17 C18 . . . . 0.6(3) ?
C16 C17 C18 C19 . . . . -1.3(3) ?
C17 C18 C19 C20 . . . . 0.8(3) ?
C18 C19 C20 C15 . . . . 0.3(3) ?
C16 C15 C20 C19 . . . . -1.0(3) ?
C4 C15 C20 C19 . . . . 178.14(19) ?
